data_7126301
loop_
_publ_author_name
'Qiu, Rong-Guan'
'Chen, Xiao-Xian'
'Huang, Rui-Kang'
'Zhou, Dong-Dong'
'Xu, Wei-Jian'
'Zhang, Wei-Xiong'
'Chen, Xiao-Ming'

_publ_section_title
;
 Nitroprusside as a promising building block to assemble an
 organic-inorganic hybrid for thermo-responsive switching materials.
;
_journal_issue 41
_journal_name_full 'Chemical communications (Cambridge, England)'
_journal_page_first 5488
_journal_page_last 5491
_journal_paper_doi 10.1039/d0cc01877e
_journal_volume 56
_journal_year 2020
_chemical_formula_moiety 'C5 Fe K N6 O, C2 H8 N'
_chemical_formula_sum 'C7 H8 Fe K N7 O'
_chemical_formula_weight 301.15
_space_group_crystal_system orthorhombic
_space_group_IT_number 19
_space_group_name_Hall 'P 2ac 2ab'
_space_group_name_H-M_alt 'P 21 21 21'
_atom_sites_solution_hydrogens geom
_atom_sites_solution_primary dual
_audit_creation_date 2020-02-23
_audit_creation_method
;
Olex2 1.2
(compiled 2018.05.29 svn.r3508 for OlexSys, GUI svn.r5506)
;
_audit_update_record
;
2020-02-27 deposited with the CCDC.	2020-03-27 downloaded from the CCDC.
;
_cell_angle_alpha 90
_cell_angle_beta 90
_cell_angle_gamma 90
_cell_formula_units_Z 4
_cell_length_a 10.1350(2)
_cell_length_b 8.51340(10)
_cell_length_c 14.9364(3)
_cell_measurement_reflns_used 5072
_cell_measurement_temperature 260.00(10)
_cell_measurement_theta_max 73.8320
_cell_measurement_theta_min 5.2390
_cell_volume 1288.76(4)
_computing_cell_refinement 'CrysAlisPro 1.171.38.40t (Rigaku OD, 2015)'
_computing_data_collection 'CrysAlisPro 1.171.38.40t (Rigaku OD, 2015)'
_computing_data_reduction 'CrysAlisPro 1.171.38.40t (Rigaku OD, 2015)'
_computing_molecular_graphics 'Olex2 (Dolomanov et al., 2009)'
_computing_publication_material 'Olex2 (Dolomanov et al., 2009)'
_computing_structure_refinement 'ShelXL (Sheldrick, 2015)'
_computing_structure_solution 'ShelXT (Sheldrick, 2015)'
_diffrn_ambient_environment N~2~
_diffrn_ambient_temperature 260.00(10)
_diffrn_detector 'CCD plate'
_diffrn_detector_area_resol_mean 5.2913
_diffrn_detector_type AtlasS2
_diffrn_measured_fraction_theta_full 1.000
_diffrn_measured_fraction_theta_max 0.984
_diffrn_measurement_details
;
List of Runs (angles in degrees, time in seconds):

  # Type    Start    End  Width  t~exp~   \w     \q     \k     \f   Frames
#--------------------------------------------------------------------------
  1  \w   -115.00 -17.00   1.00    1.00    --  -41.14 -38.00 150.00   98
  2  \w      1.00  82.00   1.00    1.00    --   41.14 -99.00  30.00   81
  3  \w     23.00  97.00   1.00    1.00    --   41.14-125.00-180.00   74
  4  \w     25.00 110.00   1.00    4.00    --  107.79 -94.00  90.00   85
  5  \w     94.00 178.00   1.00    4.00    --  107.79 125.00 -30.00   84
  6  \w     82.00 178.00   1.00    4.00    --  107.79  45.00-150.00   96
  7  \w     82.00 178.00   1.00    4.00    --  107.79  45.00 150.00   96
  8  \w    100.00 178.00   1.00    4.00    --  107.79  82.00 -66.00   78
  9  \w     94.00 178.00   1.00    4.00    --  107.79 125.00 120.00   84
 10  \w   -114.00 -32.00   1.00    1.00    --  -41.14 -57.00  60.00   82
 11  \w   -114.00 -13.00   1.00    1.00    --  -41.14 -57.00 -60.00  101
;
_diffrn_measurement_device 'four-circle diffractometer'
_diffrn_measurement_device_type 'SuperNova, Dual, Cu at zero, AtlasS2'
_diffrn_measurement_method '\w scans'
_diffrn_orient_matrix_type 'CrysAlisPro convention (1999,Acta A55,543-557)'
_diffrn_orient_matrix_UB_11 -0.0777273000
_diffrn_orient_matrix_UB_12 -0.1111526000
_diffrn_orient_matrix_UB_13 -0.0547071000
_diffrn_orient_matrix_UB_21 -0.0509444000
_diffrn_orient_matrix_UB_22 0.1013326000
_diffrn_orient_matrix_UB_23 -0.0712163000
_diffrn_orient_matrix_UB_31 0.1551560000
_diffrn_orient_matrix_UB_32 -0.0223180000
_diffrn_orient_matrix_UB_33 -0.0507705000
_diffrn_radiation_monochromator mirror
_diffrn_radiation_probe x-ray
_diffrn_radiation_type CuK\a
_diffrn_radiation_wavelength 1.54178
_diffrn_reflns_av_R_equivalents 0.0551
_diffrn_reflns_av_unetI/netI 0.0493
_diffrn_reflns_Laue_measured_fraction_full 1.000
_diffrn_reflns_Laue_measured_fraction_max 0.984
_diffrn_reflns_limit_h_max 12
_diffrn_reflns_limit_h_min -12
_diffrn_reflns_limit_k_max 10
_diffrn_reflns_limit_k_min -9
_diffrn_reflns_limit_l_max 18
_diffrn_reflns_limit_l_min -16
_diffrn_reflns_number 7129
_diffrn_reflns_point_group_measured_fraction_full 1.000
_diffrn_reflns_point_group_measured_fraction_max 0.985
_diffrn_reflns_theta_full 67.679
_diffrn_reflns_theta_max 74.014
_diffrn_reflns_theta_min 5.274
_diffrn_source 'micro-focus sealed X-ray tube'
_diffrn_source_type 'SuperNova (Cu) X-ray Source'
_exptl_absorpt_coefficient_mu 12.275
_exptl_absorpt_correction_T_max 1.00000
_exptl_absorpt_correction_T_min 0.21298
_exptl_absorpt_correction_type multi-scan
_exptl_absorpt_process_details
;
CrysAlisPro 1.171.38.40t (Rigaku Oxford Diffraction, 2015)
Empirical absorption correction using spherical harmonics,
 implemented in SCALE3 ABSPACK scaling algorithm.
;
_exptl_crystal_colour red
_exptl_crystal_colour_primary red
_exptl_crystal_density_diffrn 1.552
_exptl_crystal_description block
_exptl_crystal_F_000 608
_exptl_crystal_size_max 0.3
_exptl_crystal_size_mid 0.25
_exptl_crystal_size_min 0.2
_refine_diff_density_max 0.934
_refine_diff_density_min -0.701
_refine_diff_density_rms 0.105
_refine_ls_abs_structure_details
;
 Refined as an inversion twin.
;
_refine_ls_abs_structure_Flack 0.227(9)
_refine_ls_extinction_coef 0.0054(6)
_refine_ls_extinction_expression Fc^*^=kFc[1+0.001xFc^2^\l^3^/sin(2\q)]^-1/4^
_refine_ls_extinction_method 'SHELXL-2014/7 (Sheldrick 2014'
_refine_ls_goodness_of_fit_ref 1.041
_refine_ls_hydrogen_treatment constr
_refine_ls_matrix_type full
_refine_ls_number_parameters 158
_refine_ls_number_reflns 2559
_refine_ls_number_restraints 0
_refine_ls_restrained_S_all 1.041
_refine_ls_R_factor_all 0.0429
_refine_ls_R_factor_gt 0.0421
_refine_ls_shift/su_max 0.001
_refine_ls_shift/su_mean 0.000
_refine_ls_structure_factor_coef Fsqd
_refine_ls_weighting_details 'w=1/[\s^2^(Fo^2^)+(0.0745P)^2^] where P=(Fo^2^+2Fc^2^)/3'
_refine_ls_weighting_scheme calc
_refine_ls_wR_factor_gt 0.1091
_refine_ls_wR_factor_ref 0.1107
_reflns_Friedel_coverage 0.722
_reflns_Friedel_fraction_full 1.000
_reflns_Friedel_fraction_max 0.987
_reflns_number_gt 2494
_reflns_number_total 2559
_reflns_threshold_expression 'I > 2\s(I)'
_cod_data_source_file d0cc01877e2.cif
_cod_data_source_block 1_260k
_cod_depositor_comments 'Adding full bibliography for 7126293--7126304.cif.'
_cod_database_code 7126301
_shelx_shelxl_version_number 2014/7
_chemical_oxdiff_formula 'C H N O Fe K'
_shelx_space_group_comment
;
The symmetry employed for this shelxl refinement is uniquely defined
by the following loop, which should always be used as a source of
symmetry information in preference to the above space-group names.
They are only intended as comments.
;
_shelx_estimated_absorpt_t_max 0.193
_shelx_estimated_absorpt_t_min 0.120
_reflns_odcompleteness_completeness 98.32
_reflns_odcompleteness_iscentric 1
_reflns_odcompleteness_theta 73.86
_olex2_refinement_description
;
1. Twinned data refinement
 Scales: 0.773(9)
 0.227(9)
2. Fixed Uiso
 At 1.2 times of:
  All N(H,H) groups
 At 1.5 times of:
  All C(H,H,H) groups
3.a Secondary CH2 refined with riding coordinates:
 N1(H1A,H1B)
3.b Idealised Me refined as rotating group:
 C2(H2A,H2B,H2C), C1(H1C,H1D,H1E)
;
_olex2_submission_special_instructions 'No special instructions were received'
_oxdiff_exptl_absorpt_empirical_details
;
Empirical correction (ABSPACK) includes:
- Absorption correction using spherical harmonics
- Frame scaling
;
_oxdiff_exptl_absorpt_empirical_full_max 4.107
_oxdiff_exptl_absorpt_empirical_full_min 0.606

loop_
_space_group_symop_operation_xyz
'x, y, z'
'-x+1/2, -y, z+1/2'
'-x, y+1/2, -z+1/2'
'x+1/2, -y+1/2, -z'

loop_
_atom_site_label
_atom_site_type_symbol
_atom_site_fract_x
_atom_site_fract_y
_atom_site_fract_z
_atom_site_U_iso_or_equiv
_atom_site_adp_type
_atom_site_occupancy
_atom_site_site_symmetry_order
_atom_site_calc_flag
_atom_site_refinement_flags_posn
_atom_site_refinement_flags_adp
_atom_site_refinement_flags_occupancy
_atom_site_disorder_assembly
_atom_site_disorder_group
Fe1 Fe 0.64165(6) 0.73938(8) 0.70086(3) 0.0115(2) Uani 1 1 d . . . . .
K1 K 0.81881(10) 0.23349(12) 0.93199(5) 0.0243(3) Uani 1 1 d . . . . .
O1 O 0.4003(4) 0.7448(5) 0.7913(2) 0.0355(9) Uani 1 1 d . . . . .
N7 N 0.4986(4) 0.7449(4) 0.7537(2) 0.0164(7) Uani 1 1 d . . . . .
N2 N 0.5508(5) 0.5058(5) 0.5552(3) 0.0326(11) Uani 1 1 d . . . . .
N6 N 0.7503(6) 0.4732(6) 0.8193(3) 0.0361(12) Uani 1 1 d . . . . .
N3 N 0.5912(5) 1.0037(5) 0.5637(3) 0.0317(11) Uani 1 1 d . . . . .
N1 N 0.4662(4) 0.2469(5) 0.4404(3) 0.0297(9) Uani 1 1 d . . . . .
H1A H 0.5218 0.1661 0.4435 0.036 Uiso 1 1 calc R . . . .
H1B H 0.5010 0.3260 0.4715 0.036 Uiso 1 1 calc R . . . .
C3 C 0.5830(5) 0.5906(5) 0.6106(3) 0.0184(10) Uani 1 1 d . . . . .
C5 C 0.8103(5) 0.7257(6) 0.6404(3) 0.0253(10) Uani 1 1 d . . . . .
C4 C 0.6063(5) 0.9080(5) 0.6167(3) 0.0207(10) Uani 1 1 d . . . . .
C7 C 0.7091(5) 0.5710(6) 0.7748(3) 0.0201(9) Uani 1 1 d . . . . .
N5 N 0.7804(7) 0.9696(7) 0.8288(3) 0.0531(19) Uani 1 1 d . . . . .
C6 C 0.7288(5) 0.8864(6) 0.7809(3) 0.0256(11) Uani 1 1 d . . . . .
N4 N 0.9089(5) 0.7192(8) 0.6038(4) 0.0490(15) Uani 1 1 d . . . . .
C2 C 0.4512(8) 0.2946(12) 0.3469(4) 0.069(3) Uani 1 1 d . . . . .
H2A H 0.4329 0.2038 0.3108 0.104 Uiso 1 1 calc GR . . . .
H2B H 0.5313 0.3432 0.3266 0.104 Uiso 1 1 calc GR . . . .
H2C H 0.3796 0.3679 0.3419 0.104 Uiso 1 1 calc GR . . . .
C1 C 0.3405(8) 0.2020(9) 0.4807(5) 0.0574(19) Uani 1 1 d . . . . .
H1C H 0.3056 0.1122 0.4499 0.086 Uiso 1 1 calc GR . . . .
H1D H 0.2795 0.2879 0.4760 0.086 Uiso 1 1 calc GR . . . .
H1E H 0.3538 0.1765 0.5426 0.086 Uiso 1 1 calc GR . . . .

loop_
_atom_site_aniso_label
_atom_site_aniso_U_11
_atom_site_aniso_U_22
_atom_site_aniso_U_33
_atom_site_aniso_U_23
_atom_site_aniso_U_13
_atom_site_aniso_U_12
Fe1 0.0226(3) 0.0074(3) 0.0044(3) -0.0003(2) -0.0001(2) -0.0012(3)
K1 0.0432(5) 0.0173(5) 0.0124(4) -0.0002(4) -0.0088(4) 0.0043(5)
O1 0.0348(17) 0.033(2) 0.039(2) 0.011(2) 0.0188(15) 0.0046(17)
N7 0.0276(16) 0.0074(15) 0.0141(14) 0.0037(15) -0.0007(12) 0.0017(17)
N2 0.055(3) 0.023(2) 0.020(2) -0.0089(19) -0.009(2) -0.012(2)
N6 0.049(3) 0.029(3) 0.030(3) 0.012(2) -0.010(2) 0.011(2)
N3 0.064(3) 0.015(2) 0.0156(19) 0.0060(16) 0.005(2) 0.007(2)
N1 0.0331(18) 0.020(2) 0.036(2) -0.005(2) -0.0146(17) 0.004(2)
C3 0.030(2) 0.014(2) 0.011(2) 0.0036(17) -0.0008(18) -0.0021(19)
C5 0.032(2) 0.028(3) 0.0158(19) 0.0002(19) -0.0018(18) -0.003(2)
C4 0.039(3) 0.012(2) 0.010(2) -0.0051(17) 0.003(2) 0.003(2)
C7 0.028(2) 0.018(2) 0.014(2) -0.0016(17) -0.0011(18) 0.0006(19)
N5 0.079(5) 0.049(4) 0.031(3) -0.022(2) 0.004(3) -0.035(3)
C6 0.042(3) 0.018(2) 0.017(2) -0.0071(17) 0.002(2) -0.011(2)
N4 0.039(2) 0.070(4) 0.039(3) 0.000(3) 0.019(2) -0.002(3)
C2 0.055(4) 0.124(8) 0.028(3) 0.007(4) 0.009(3) -0.013(5)
C1 0.059(4) 0.063(5) 0.050(4) 0.020(3) 0.003(3) -0.005(4)

loop_
_atom_type_symbol
_atom_type_description
_atom_type_scat_dispersion_real
_atom_type_scat_dispersion_imag
_atom_type_scat_source
C C 0.0181 0.0091 'International Tables Vol C Tables 4.2.6.8 and 6.1.1.4'
H H 0.0000 0.0000 'International Tables Vol C Tables 4.2.6.8 and 6.1.1.4'
Fe Fe -1.1336 3.1974 'International Tables Vol C Tables 4.2.6.8 and 6.1.1.4'
K K 0.3868 1.0657 'International Tables Vol C Tables 4.2.6.8 and 6.1.1.4'
N N 0.0311 0.0180 'International Tables Vol C Tables 4.2.6.8 and 6.1.1.4'
O O 0.0492 0.0322 'International Tables Vol C Tables 4.2.6.8 and 6.1.1.4'

loop_
_geom_angle_atom_site_label_1
_geom_angle_atom_site_label_2
_geom_angle_atom_site_label_3
_geom_angle
_geom_angle_site_symmetry_1
_geom_angle_site_symmetry_3
_geom_angle_publ_flag
N7 Fe1 C3 94.66(19) . . ?
N7 Fe1 C5 178.1(2) . . ?
N7 Fe1 C4 97.27(19) . . ?
N7 Fe1 C7 93.35(19) . . ?
N7 Fe1 C6 95.0(2) . . ?
C3 Fe1 C6 170.3(2) . . ?
C5 Fe1 C3 84.7(2) . . ?
C5 Fe1 C4 84.5(2) . . ?
C5 Fe1 C6 85.7(2) . . ?
C4 Fe1 C3 88.63(18) . . ?
C4 Fe1 C6 90.3(2) . . ?
C7 Fe1 C3 91.2(2) . . ?
C7 Fe1 C5 84.8(2) . . ?
C7 Fe1 C4 169.4(2) . . ?
C7 Fe1 C6 88.0(2) . . ?
N2 K1 C3 20.65(11) 2_665 2_665 ?
N2 K1 C5 63.71(12) 2_665 2_665 ?
N6 K1 N2 86.59(15) . 2_665 ?
N6 K1 N3 174.42(15) . 2_665 ?
N6 K1 C3 103.97(14) . 2_665 ?
N6 K1 C5 112.96(15) . 2_665 ?
N6 K1 C4 153.96(14) . 2_665 ?
N6 K1 N5 103.22(17) . 1_545 ?
N6 K1 N4 99.44(19) . 3_746 ?
N3 K1 N2 87.91(12) 2_665 2_665 ?
N3 K1 C3 70.82(11) 2_665 2_665 ?
N3 K1 C5 65.14(12) 2_665 2_665 ?
N3 K1 C4 21.61(12) 2_665 2_665 ?
C3 K1 C5 46.47(12) 2_665 2_665 ?
C4 K1 N2 69.77(12) 2_665 2_665 ?
C4 K1 C3 50.81(12) 2_665 2_665 ?
C4 K1 C5 47.09(13) 2_665 2_665 ?
N5 K1 N2 162.78(18) 1_545 2_665 ?
N5 K1 N3 81.90(16) 1_545 2_665 ?
N5 K1 C3 152.64(17) 1_545 2_665 ?
N5 K1 C5 122.85(15) 1_545 2_665 ?
N5 K1 C4 102.44(16) 1_545 2_665 ?
N5 K1 N4 89.8(2) 1_545 3_746 ?
N4 K1 N2 74.45(16) 3_746 2_665 ?
N4 K1 N3 78.17(16) 3_746 2_665 ?
N4 K1 C3 82.79(15) 3_746 2_665 ?
N4 K1 C5 123.86(14) 3_746 2_665 ?
N4 K1 C4 84.99(16) 3_746 2_665 ?
O1 N7 Fe1 178.2(4) . . ?
C3 N2 K1 81.9(3) . 2_664 ?
C7 N6 K1 173.2(5) . . ?
C4 N3 K1 86.2(3) . 2_664 ?
H1A N1 H1B 107.9 . . ?
C2 N1 H1A 109.2 . . ?
C2 N1 H1B 109.2 . . ?
C1 N1 H1A 109.2 . . ?
C1 N1 H1B 109.2 . . ?
C1 N1 C2 112.0(5) . . ?
Fe1 C3 K1 100.22(17) . 2_664 ?
N2 C3 Fe1 177.6(4) . . ?
N2 C3 K1 77.4(3) . 2_664 ?
Fe1 C5 K1 94.67(16) . 2_664 ?
N4 C5 Fe1 179.0(5) . . ?
N4 C5 K1 84.5(4) . 2_664 ?
Fe1 C4 K1 104.09(17) . 2_664 ?
N3 C4 Fe1 175.9(4) . . ?
N3 C4 K1 72.2(3) . 2_664 ?
N6 C7 Fe1 178.8(5) . . ?
C6 N5 K1 158.1(6) . 1_565 ?
N5 C6 Fe1 178.5(6) . . ?
C5 N4 K1 161.6(5) . 3_756 ?
N1 C2 H2A 109.5 . . ?
N1 C2 H2B 109.5 . . ?
N1 C2 H2C 109.5 . . ?
H2A C2 H2B 109.5 . . ?
H2A C2 H2C 109.5 . . ?
H2B C2 H2C 109.5 . . ?
N1 C1 H1C 109.5 . . ?
N1 C1 H1D 109.5 . . ?
N1 C1 H1E 109.5 . . ?
H1C C1 H1D 109.5 . . ?
H1C C1 H1E 109.5 . . ?
H1D C1 H1E 109.5 . . ?

loop_
_geom_bond_atom_site_label_1
_geom_bond_atom_site_label_2
_geom_bond_distance
_geom_bond_site_symmetry_2
_geom_bond_publ_flag
Fe1 N7 1.652(4) . ?
Fe1 C3 1.943(5) . ?
Fe1 C5 1.937(5) . ?
Fe1 C4 1.942(5) . ?
Fe1 C7 1.934(5) . ?
Fe1 C6 1.943(5) . ?
K1 N2 3.171(5) 2_665 ?
K1 N6 2.735(5) . ?
K1 N3 2.963(4) 2_665 ?
K1 C3 3.217(4) 2_665 ?
K1 C5 3.394(4) 2_665 ?
K1 C4 3.104(4) 2_665 ?
K1 N5 2.752(5) 1_545 ?
K1 N4 2.813(5) 3_746 ?
O1 N7 1.143(5) . ?
N2 K1 3.171(5) 2_664 ?
N2 C3 1.146(6) . ?
N6 C7 1.144(7) . ?
N3 K1 2.963(4) 2_664 ?
N3 C4 1.146(6) . ?
N1 H1A 0.8900 . ?
N1 H1B 0.8900 . ?
N1 C2 1.463(7) . ?
N1 C1 1.459(8) . ?
C3 K1 3.217(4) 2_664 ?
C5 K1 3.394(4) 2_664 ?
C5 N4 1.140(7) . ?
C4 K1 3.104(4) 2_664 ?
N5 K1 2.752(5) 1_565 ?
N5 C6 1.134(7) . ?
N4 K1 2.813(5) 3_756 ?
C2 H2A 0.9600 . ?
C2 H2B 0.9600 . ?
C2 H2C 0.9600 . ?
C1 H1C 0.9600 . ?
C1 H1D 0.9600 . ?
C1 H1E 0.9600 . ?

loop_
_twin_individual_id
_twin_individual_mass_fraction_refined
1 0.773(9)
2 0.227(9)
